data_4509341
loop_
_publ_author_name
'Wishkerman, Sara'
'Bernstein, Joel'
'Hickey, Magali B.'

_publ_section_title
;
 Crystal Engineering with Cocrystals of Benzo-[18]Crown-6 and Urea and
 Thiourea Derivatives
;
_journal_issue 7
_journal_name_full 'Crystal Growth &amp; Design'
_journal_page_first 3204
_journal_paper_doi 10.1021/cg801261h
_journal_volume 9
_journal_year 2009
_chemical_formula_sum 'C22 H30 N2 O7'
_chemical_formula_weight 434.48
_chemical_name_systematic
; 
 ? 
;
_space_group_IT_number 2
_symmetry_space_group_name_Hall '-P 1'
_symmetry_space_group_name_H-M 'P -1'
_atom_sites_solution_hydrogens geom
_atom_sites_solution_primary direct
_atom_sites_solution_secondary difmap
_audit_creation_method SHELXL-97
_cell_angle_alpha 85.584(3)
_cell_angle_beta 89.269(3)
_cell_angle_gamma 65.187(2)
_cell_formula_units_Z 2
_cell_length_a 8.7791(14)
_cell_length_b 9.6377(15)
_cell_length_c 14.763(2)
_cell_measurement_temperature 293(2)
_cell_volume 1130.2(3)
_computing_structure_refinement 'SHELXL-97 (Sheldrick, 1997)'
_computing_structure_solution 'SHELXS-97 (Sheldrick, 1990)'
_diffrn_ambient_temperature 293(2)
_diffrn_measured_fraction_theta_full 0.673
_diffrn_measured_fraction_theta_max 0.673
_diffrn_radiation_monochromator graphite
_diffrn_radiation_source 'fine-focus sealed tube'
_diffrn_radiation_type MoK\a
_diffrn_radiation_wavelength 0.71073
_diffrn_reflns_av_R_equivalents 0.0259
_diffrn_reflns_av_sigmaI/netI 0.0760
_diffrn_reflns_limit_h_max 10
_diffrn_reflns_limit_h_min -11
_diffrn_reflns_limit_k_max 5
_diffrn_reflns_limit_k_min -12
_diffrn_reflns_limit_l_max 17
_diffrn_reflns_limit_l_min -19
_diffrn_reflns_number 5268
_diffrn_reflns_theta_full 28.31
_diffrn_reflns_theta_max 28.31
_diffrn_reflns_theta_min 2.34
_exptl_absorpt_coefficient_mu 0.095
_exptl_crystal_density_diffrn 1.277
_exptl_crystal_density_method 'not measured'
_exptl_crystal_F_000 464
_refine_diff_density_max 0.135
_refine_diff_density_min -0.135
_refine_diff_density_rms 0.034
_refine_ls_extinction_method none
_refine_ls_goodness_of_fit_ref 0.742
_refine_ls_hydrogen_treatment mixed
_refine_ls_matrix_type full
_refine_ls_number_parameters 400
_refine_ls_number_reflns 3790
_refine_ls_number_restraints 0
_refine_ls_restrained_S_all 0.742
_refine_ls_R_factor_all 0.1058
_refine_ls_R_factor_gt 0.0440
_refine_ls_shift/su_max 0.051
_refine_ls_shift/su_mean 0.007
_refine_ls_structure_factor_coef Fsqd
_refine_ls_weighting_details 'calc w=1/[\s^2^(Fo^2^)+(0.0653P)^2^+0.0000P] where P=(Fo^2^+2Fc^2^)/3'
_refine_ls_weighting_scheme calc
_refine_ls_wR_factor_gt 0.1043
_refine_ls_wR_factor_ref 0.1261
_reflns_number_gt 1611
_reflns_number_total 3790
_reflns_threshold_expression >2sigma(I)
_cod_data_source_file cg801261hsup2.cif
_cod_data_source_block saraw2
_cod_original_cell_volume 1130.1(3)
_cod_database_code 4509341

loop_
_symmetry_equiv_pos_as_xyz
'x, y, z'
'-x, -y, -z'

loop_
_atom_site_label
_atom_site_type_symbol
_atom_site_fract_x
_atom_site_fract_y
_atom_site_fract_z
_atom_site_U_iso_or_equiv
_atom_site_adp_type
_atom_site_occupancy
_atom_site_symmetry_multiplicity
_atom_site_calc_flag
O2 O 0.76778(19) -0.1201(2) 0.26847(11) 0.0580(4) Uani 1 1 d
O4 O 0.6727(2) 0.3347(2) 0.43621(12) 0.0643(5) Uani 1 1 d
O6 O 0.5692(2) 0.3897(2) 0.12257(12) 0.0619(5) Uani 1 1 d
O1 O 0.6445(2) 0.0661(2) 0.12532(11) 0.0618(5) Uani 1 1 d
O5 O 0.6737(2) 0.5205(2) 0.27166(12) 0.0635(5) Uani 1 1 d
O3 O 0.8114(2) 0.0046(2) 0.43039(11) 0.0617(5) Uani 1 1 d
C1 C 0.8307(3) -0.1771(3) 0.18663(18) 0.0531(6) Uani 1 1 d
C18 C 0.2330(3) 0.1883(3) 0.27964(14) 0.0493(5) Uani 1 1 d
N1 N 0.4809(3) 0.2212(3) 0.31802(18) 0.0655(7) Uani 1 1 d
C12 C 0.7629(3) -0.0781(3) 0.11004(17) 0.0558(6) Uani 1 1 d
C6 C 0.6846(4) 0.4770(4) 0.43098(19) 0.0659(8) Uani 1 1 d
C2 C 0.8526(3) -0.2096(3) 0.34890(19) 0.0622(7) Uani 1 1 d
C11 C 0.5849(4) 0.1754(4) 0.04886(18) 0.0631(7) Uani 1 1 d
C17 C 0.3164(3) 0.2755(3) 0.32169(16) 0.0560(6) Uani 1 1 d
O7 O 0.2327(3) 0.3910(3) 0.35910(16) 0.0965(8) Uani 1 1 d
C7 C 0.5834(4) 0.5745(3) 0.3510(2) 0.0639(7) Uani 1 1 d
C8 C 0.5838(4) 0.5998(4) 0.1894(2) 0.0680(7) Uani 1 1 d
C16 C 0.9542(3) -0.3223(4) 0.1774(3) 0.0690(8) Uani 1 1 d
C3 C 0.7739(4) -0.1241(4) 0.4287(2) 0.0672(8) Uani 1 1 d
C19 C 0.3195(3) 0.0441(3) 0.24989(18) 0.0615(7) Uani 1 1 d
C5 C 0.7843(4) 0.2252(4) 0.5018(2) 0.0712(9) Uani 1 1 d
N2 N 0.2480(3) -0.0368(3) 0.21399(18) 0.0814(8) Uani 1 1 d
C22 C 0.0584(3) 0.2516(4) 0.2726(2) 0.0653(7) Uani 1 1 d
C10 C 0.4716(3) 0.3261(4) 0.08059(19) 0.0604(7) Uani 1 1 d
C9 C 0.4701(3) 0.5332(3) 0.1560(2) 0.0622(7) Uani 1 1 d
C13 C 0.8184(4) -0.1242(5) 0.0244(2) 0.0802(9) Uani 1 1 d
C4 C 0.7530(4) 0.0871(5) 0.5094(2) 0.0731(8) Uani 1 1 d
C20 C 0.0796(4) 0.0286(5) 0.2096(2) 0.0860(10) Uani 1 1 d
C15 C 1.0085(4) -0.3690(5) 0.0921(3) 0.0896(11) Uani 1 1 d
C21 C -0.0172(4) 0.1697(5) 0.2369(2) 0.0803(9) Uani 1 1 d
C14 C 0.9426(5) -0.2723(5) 0.0166(3) 0.0948(12) Uani 1 1 d
H9 H 0.796(3) 0.461(3) 0.4270(15) 0.052(6) Uiso 1 1 d
H7 H 0.901(3) 0.202(3) 0.4815(15) 0.056(6) Uiso 1 1 d
H18 H 0.398(4) 0.404(4) 0.0268(19) 0.082(8) Uiso 1 1 d
H17 H 0.395(3) 0.318(3) 0.1241(14) 0.038(5) Uiso 1 1 d
H6 H 0.636(3) 0.102(3) 0.5165(14) 0.051(6) Uiso 1 1 d
H19 H 0.532(3) 0.141(4) 0.0021(19) 0.075(7) Uiso 1 1 d
H25 H 0.525(4) 0.277(4) 0.3397(18) 0.078(8) Uiso 1 1 d
H23 H 1.084(4) -0.472(4) 0.0875(19) 0.072(8) Uiso 1 1 d
H8 H 0.771(3) 0.270(4) 0.557(2) 0.078(8) Uiso 1 1 d
H13 H 0.679(3) 0.583(3) 0.1431(15) 0.059(6) Uiso 1 1 d
H27 H 0.435(3) 0.005(3) 0.2477(15) 0.061(6) Uiso 1 1 d
H10 H 0.642(3) 0.529(3) 0.4852(18) 0.067(7) Uiso 1 1 d
H15 H 0.393(3) 0.526(3) 0.2024(16) 0.062(7) Uiso 1 1 d
H2 H 0.849(3) -0.317(4) 0.3560(18) 0.077(8) Uiso 1 1 d
H1 H 0.970(3) -0.229(3) 0.3423(16) 0.066(7) Uiso 1 1 d
H4 H 0.630(3) -0.072(3) 0.4277(17) 0.075(7) Uiso 1 1 d
H28 H 0.042(4) -0.040(4) 0.1864(19) 0.091(9) Uiso 1 1 d
H5 H 0.803(5) 0.019(5) 0.559(3) 0.114(12) Uiso 1 1 d
H3 H 0.822(3) -0.194(4) 0.4808(18) 0.063(7) Uiso 1 1 d
H11 H 0.557(4) 0.680(4) 0.3581(19) 0.078(8) Uiso 1 1 d
H12 H 0.477(3) 0.566(3) 0.3507(15) 0.065(7) Uiso 1 1 d
H14 H 0.522(4) 0.721(5) 0.194(2) 0.099(10) Uiso 1 1 d
H30 H -0.002(4) 0.344(5) 0.295(2) 0.095(10) Uiso 1 1 d
H20 H 0.685(4) 0.171(4) 0.022(2) 0.091(9) Uiso 1 1 d
H16 H 0.391(4) 0.609(4) 0.107(2) 0.098(10) Uiso 1 1 d
H21 H 0.775(4) -0.055(5) -0.029(2) 0.102(12) Uiso 1 1 d
H29 H -0.127(4) 0.206(4) 0.232(2) 0.104(10) Uiso 1 1 d
H24 H 0.989(3) -0.388(3) 0.2300(17) 0.057(7) Uiso 1 1 d
H26 H 0.535(4) 0.157(4) 0.287(2) 0.073(10) Uiso 1 1 d
H22 H 0.987(5) -0.311(5) -0.041(3) 0.132(13) Uiso 1 1 d

loop_
_atom_site_aniso_label
_atom_site_aniso_U_11
_atom_site_aniso_U_22
_atom_site_aniso_U_33
_atom_site_aniso_U_23
_atom_site_aniso_U_13
_atom_site_aniso_U_12
O2 0.0500(8) 0.0507(11) 0.0658(10) -0.0001(9) -0.0090(8) -0.0141(9)
O4 0.0567(10) 0.0653(13) 0.0721(11) -0.0124(10) -0.0122(8) -0.0252(10)
O6 0.0511(9) 0.0466(11) 0.0780(11) -0.0026(10) -0.0059(8) -0.0110(9)
O1 0.0659(10) 0.0515(11) 0.0573(10) -0.0026(9) -0.0052(8) -0.0143(10)
O5 0.0530(9) 0.0553(11) 0.0716(11) -0.0075(10) 0.0018(8) -0.0119(9)
O3 0.0621(10) 0.0705(14) 0.0544(10) -0.0012(9) 0.0017(8) -0.0304(11)
C1 0.0411(11) 0.0448(15) 0.0766(16) -0.0136(14) -0.0027(11) -0.0196(12)
C15 0.0460(12) 0.0494(15) 0.0500(12) 0.0037(12) -0.0011(9) -0.0188(12)
N1 0.0587(14) 0.0662(17) 0.0770(16) -0.0110(14) -0.0098(12) -0.0302(14)
C12 0.0474(12) 0.0496(16) 0.0718(17) -0.0191(14) 0.0019(12) -0.0195(13)
C6 0.0646(17) 0.076(2) 0.0679(17) -0.0288(17) 0.0078(14) -0.0359(18)
C2 0.0558(15) 0.0451(15) 0.0818(18) 0.0101(15) -0.0121(13) -0.0196(14)
C11 0.0734(17) 0.0561(18) 0.0521(14) 0.0031(14) -0.0124(13) -0.0203(16)
C17 0.0612(15) 0.0525(16) 0.0503(13) -0.0036(13) -0.0033(11) -0.0200(14)
O7 0.0829(13) 0.0844(18) 0.1140(17) -0.0477(16) 0.0012(12) -0.0206(14)
C7 0.0574(15) 0.0475(16) 0.0836(19) -0.0216(16) 0.0107(14) -0.0163(14)
C8 0.0670(18) 0.0522(17) 0.0816(18) 0.0081(16) -0.0071(15) -0.0238(16)
C16 0.0567(15) 0.0520(17) 0.098(2) -0.0054(19) -0.0084(15) -0.0221(15)
C3 0.0660(17) 0.070(2) 0.0649(17) 0.0234(16) -0.0103(14) -0.0328(18)
C19 0.0432(13) 0.0572(18) 0.0858(17) -0.0107(15) -0.0016(12) -0.0217(14)
C5 0.0553(16) 0.091(3) 0.0578(16) -0.0207(18) -0.0071(13) -0.0187(18)
N2 0.0632(14) 0.0618(17) 0.126(2) -0.0215(16) -0.0026(13) -0.0302(14)
C22 0.0460(14) 0.0618(19) 0.0798(18) -0.0014(16) 0.0068(13) -0.0152(15)
C10 0.0559(15) 0.0590(18) 0.0591(15) 0.0085(15) -0.0134(13) -0.0190(15)
C9 0.0540(15) 0.0448(16) 0.0795(18) 0.0095(15) -0.0075(14) -0.0147(14)
C13 0.081(2) 0.083(3) 0.074(2) -0.028(2) 0.0029(17) -0.029(2)
C4 0.0654(18) 0.089(3) 0.0540(17) 0.0027(18) 0.0036(14) -0.023(2)
C20 0.0684(19) 0.086(3) 0.123(2) -0.003(2) -0.0148(17) -0.052(2)
C15 0.073(2) 0.065(2) 0.127(3) -0.045(3) 0.016(2) -0.020(2)
C21 0.0424(15) 0.077(2) 0.120(2) 0.005(2) -0.0069(15) -0.0248(18)
C14 0.100(3) 0.091(3) 0.094(3) -0.044(3) 0.018(2) -0.034(3)

loop_
_atom_type_symbol
_atom_type_description
_atom_type_scat_dispersion_real
_atom_type_scat_dispersion_imag
_atom_type_scat_source
C C 0.0033 0.0016 'International Tables Vol C Tables 4.2.6.8 and 6.1.1.4'
H H 0.0000 0.0000 'International Tables Vol C Tables 4.2.6.8 and 6.1.1.4'
N N 0.0061 0.0033 'International Tables Vol C Tables 4.2.6.8 and 6.1.1.4'
O O 0.0106 0.0060 'International Tables Vol C Tables 4.2.6.8 and 6.1.1.4'

loop_
_geom_angle_atom_site_label_1
_geom_angle_atom_site_label_2
_geom_angle_atom_site_label_3
_geom_angle
C1 O2 C2 117.1(2)
C6 O4 C5 113.32(19)
C9 O6 C10 112.58(18)
C12 O1 C11 117.4(2)
C7 O5 C8 113.4(2)
C3 O3 C4 113.6(2)
O2 C1 C16 124.5(3)
O2 C1 C12 115.9(2)
C16 C1 C12 119.7(3)
C19 C18 C22 117.3(2)
C19 C18 C17 123.4(2)
C22 C18 C17 119.2(2)
O1 C12 C13 123.6(3)
O1 C12 C1 116.0(2)
C13 C12 C1 120.4(3)
O4 C6 C7 109.00(19)
O2 C2 C3 108.7(2)
O1 C11 C10 109.0(2)
O7 C17 N1 122.3(2)
O7 C17 C18 120.0(2)
N1 C17 C18 117.7(2)
O5 C7 C6 108.3(2)
O5 C8 C9 112.9(2)
C1 C16 C15 120.1(4)
O3 C3 C2 109.5(2)
N2 C19 C18 124.5(2)
O4 C5 C4 109.9(2)
C19 N2 C20 115.8(3)
C21 C22 C18 119.1(3)
O6 C10 C11 109.0(2)
O6 C9 C8 108.8(2)
C12 C13 C14 119.0(4)
O3 C4 C5 109.9(2)
N2 C20 C21 124.3(3)
C14 C15 C16 120.5(4)
C20 C21 C22 119.0(3)
C15 C14 C13 120.3(4)

loop_
_geom_bond_atom_site_label_1
_geom_bond_atom_site_label_2
_geom_bond_distance
O2 C1 1.377(3)
O2 C2 1.426(3)
O4 C6 1.414(3)
O4 C5 1.418(4)
O6 C9 1.413(3)
O6 C10 1.416(3)
O1 C12 1.376(3)
O1 C11 1.424(3)
O5 C7 1.412(3)
O5 C8 1.434(3)
O3 C3 1.412(3)
O3 C4 1.428(3)
C1 C16 1.380(4)
C1 C12 1.385(4)
C15 C19 1.379(4)
C15 C22 1.393(3)
C15 C17 1.496(3)
N1 C17 1.315(3)
C12 C13 1.386(4)
C6 C7 1.491(4)
C2 C3 1.481(4)
C11 C10 1.483(4)
C17 O7 1.217(3)
C8 C9 1.500(4)
C16 C15 1.381(5)
C19 N2 1.329(3)
C5 C4 1.464(5)
N2 C20 1.342(4)
C22 C21 1.362(4)
C13 C14 1.398(5)
C20 C21 1.356(5)
C15 C14 1.361(6)
